data_7159786
loop_
_publ_author_name
'Chaudhari, Suryakant S.'
'Nichinde, Chandrakant B.'
'Patil, Baliram R.'
'Girase, Amardipsing S.'
'Rama Krishna, Gamidi'
'Kinage, Anil K.'

_publ_section_title
;
 Base controlled rongalite-mediated reductive aldol/cyclization and
 dimerization of isatylidene malononitriles/cyanoacetates
;
_journal_issue 8
_journal_name_full 'Organic &amp; Biomolecular Chemistry'
_journal_page_first 1727
_journal_page_last 1732
_journal_paper_doi 10.1039/D3OB01794J
_journal_volume 22
_journal_year 2024
_chemical_formula_moiety 'C22 H12 N6 O2, 2(H2 O)'
_chemical_formula_sum 'C22 H16 N6 O4'
_chemical_formula_weight 428.41
_space_group_crystal_system orthorhombic
_space_group_IT_number 33
_space_group_name_Hall 'P 2c -2n'
_space_group_name_H-M_alt 'P n a 21'
_atom_sites_solution_hydrogens mixed
_audit_creation_date 2023-08-19
_audit_creation_method
;
Olex2 1.5
(compiled 2022.04.07 svn.rca3783a0 for OlexSys, GUI svn.r6498)
;
_audit_update_record
;
2023-08-19 deposited with the CCDC.	2024-01-29 downloaded from the CCDC.
;
_cell_angle_alpha 90
_cell_angle_beta 90
_cell_angle_gamma 90
_cell_formula_units_Z 4
_cell_length_a 17.0247(18)
_cell_length_b 8.9614(11)
_cell_length_c 13.2287(12)
_cell_measurement_reflns_used 9995
_cell_measurement_temperature 100.00
_cell_measurement_theta_max 26.37
_cell_measurement_theta_min 2.39
_cell_volume 2018.2(4)
_computing_cell_refinement 'SAINT V8.40A (Bruker, 2019)'
_computing_data_reduction 'SAINT V8.40A (Bruker, 2019)'
_computing_molecular_graphics 'Olex2 1.5 (Dolomanov et al., 2009)'
_computing_publication_material 'Olex2 1.5 (Dolomanov et al., 2009)'
_computing_structure_refinement 'SHELXL 2018/3 (Sheldrick, 2015)'
_computing_structure_solution 'SHELXT 2014/5 (Sheldrick, 2014)'
_diffrn_ambient_temperature 100.00
_diffrn_measured_fraction_theta_full 0.999
_diffrn_measured_fraction_theta_max 0.998
_diffrn_measurement_device_type 'Bruker APEX-II CCD'
_diffrn_measurement_method '\f and \w scans'
_diffrn_radiation_type MoK\a
_diffrn_radiation_wavelength 0.71073
_diffrn_reflns_av_R_equivalents 0.0455
_diffrn_reflns_av_unetI/netI 0.0401
_diffrn_reflns_Laue_measured_fraction_full 0.999
_diffrn_reflns_Laue_measured_fraction_max 0.998
_diffrn_reflns_limit_h_max 21
_diffrn_reflns_limit_h_min -20
_diffrn_reflns_limit_k_max 11
_diffrn_reflns_limit_k_min -9
_diffrn_reflns_limit_l_max 16
_diffrn_reflns_limit_l_min -15
_diffrn_reflns_number 17679
_diffrn_reflns_point_group_measured_fraction_full 0.994
_diffrn_reflns_point_group_measured_fraction_max 0.987
_diffrn_reflns_theta_full 25.242
_diffrn_reflns_theta_max 26.373
_diffrn_reflns_theta_min 2.568
_diffrn_source_current 1.4
_diffrn_source_power 0.07
_diffrn_source_voltage 50.0
_diffrn_standards_number 0
_exptl_absorpt_coefficient_mu 0.101
_exptl_absorpt_correction_T_max 0.7454
_exptl_absorpt_correction_T_min 0.5583
_exptl_absorpt_correction_type none
_exptl_absorpt_process_details
;
SADABS-2016/2 (Bruker,2016/2) was used for absorption correction.
wR2(int) was 0.0871 before and 0.0588 after correction.
The Ratio of minimum to maximum transmission is 0.7490.
The \l/2 correction factor is Not present.
;
_exptl_crystal_colour Colorless
_exptl_crystal_density_diffrn 1.410
_exptl_crystal_description Block
_exptl_crystal_F_000 888
_exptl_crystal_size_max 0.26
_exptl_crystal_size_mid 0.1
_exptl_crystal_size_min 0.08
_refine_diff_density_max 0.223
_refine_diff_density_min -0.159
_refine_diff_density_rms 0.038
_refine_ls_abs_structure_details
;
 Flack x determined using 1838 quotients [(I+)-(I-)]/[(I+)+(I-)]
 (Parsons, Flack and Wagner, Acta Cryst. B69 (2013) 249-259).
;
_refine_ls_abs_structure_Flack 0.2(4)
_refine_ls_extinction_method none
_refine_ls_goodness_of_fit_ref 1.043
_refine_ls_hydrogen_treatment constr
_refine_ls_matrix_type full
_refine_ls_number_parameters 295
_refine_ls_number_reflns 4061
_refine_ls_number_restraints 1
_refine_ls_restrained_S_all 1.043
_refine_ls_R_factor_all 0.0308
_refine_ls_R_factor_gt 0.0300
_refine_ls_shift/su_max 0.000
_refine_ls_shift/su_mean 0.000
_refine_ls_structure_factor_coef Fsqd
_refine_ls_weighting_details 'w=1/[\s^2^(Fo^2^)+(0.0438P)^2^+0.3804P] where P=(Fo^2^+2Fc^2^)/3'
_refine_ls_weighting_scheme calc
_refine_ls_wR_factor_gt 0.0781
_refine_ls_wR_factor_ref 0.0789
_reflns_Friedel_coverage 0.891
_reflns_Friedel_fraction_full 0.988
_reflns_Friedel_fraction_max 0.974
_reflns_number_gt 3975
_reflns_number_total 4061
_reflns_threshold_expression 'I > 2\s(I)'
_cod_data_source_file d3ob01794j2.cif
_cod_data_source_block 3a
_cod_depositor_comments 'Adding full bibliography for 7159784--7159787.cif.'
_cod_database_code 7159786
_publcif_datablock.id {42307eda-955d-4373-9637-5b25b925a92e}

_shelx_shelxl_version_number 2018/3
_shelx_space_group_comment
;
The symmetry employed for this shelxl refinement is uniquely defined
by the following loop, which should always be used as a source of
symmetry information in preference to the above space-group names.
They are only intended as comments.
;
_olex2_refinement_description
;
1. Fixed Uiso
 At 1.2 times of:
  All C(H) groups, All N(H) groups, All N(H,H) groups
 At 1.5 times of:
  All O(H,H) groups
2.a Free rotating group:
 O3(H3C,H3D), O4(H4A,H4B)
2.b Aromatic/amide H refined with riding coordinates:
 N1(H1), N2(H2), C1(H1A), C2(H2A), C9(H9), C10(H10), C11(H11), C12(H12),
 C21(H21), C22(H22)
2.c X=CH2 refined with riding coordinates:
 N3(H3A,H3B)
;
_olex2_submission_special_instructions 'No special instructions were received'
_publcif_funding_html
;
;

loop_
_space_group_symop_operation_xyz
'x, y, z'
'-x, -y, z+1/2'
'-x+1/2, y+1/2, z+1/2'
'x+1/2, -y+1/2, z'

loop_
_atom_site_label
_atom_site_type_symbol
_atom_site_fract_x
_atom_site_fract_y
_atom_site_fract_z
_atom_site_U_iso_or_equiv
_atom_site_adp_type
_atom_site_occupancy
_atom_site_site_symmetry_order
_atom_site_calc_flag
_atom_site_refinement_flags_posn
_atom_site_refinement_flags_adp
_atom_site_refinement_flags_occupancy
_atom_site_disorder_assembly
_atom_site_disorder_group
O3 O 0.43809(9) 0.74764(18) 0.22285(11) 0.0247(3) Uani 1 1 d G . . . .
H3C H 0.433831 0.660232 0.250923 0.037 Uiso 1 1 d G U . . .
H3D H 0.445842 0.808451 0.273105 0.037 Uiso 1 1 d G U . . .
O4 O 0.52135(11) 0.8700(2) 0.44113(14) 0.0350(4) Uani 1 1 d G . . . .
H4A H 0.522699 0.783817 0.471391 0.052 Uiso 1 1 d G U . . .
H4B H 0.563405 0.871063 0.403751 0.052 Uiso 1 1 d G U . . .
O1 O 0.41077(9) 0.50576(17) 0.34563(12) 0.0243(3) Uani 1 1 d . . . . .
N3 N 0.47450(10) 0.1465(2) 0.55353(14) 0.0218(4) Uani 1 1 d . . . . .
H3A H 0.489296 0.068258 0.518115 0.026 Uiso 1 1 calc R U . . .
H3B H 0.498753 0.168654 0.610321 0.026 Uiso 1 1 calc R U . . .
O2 O 0.24765(8) 0.19376(15) 0.61691(11) 0.0196(3) Uani 1 1 d . . . . .
N1 N 0.28299(11) 0.50254(19) 0.28684(14) 0.0215(4) Uani 1 1 d . . . . .
H1 H 0.285323 0.576598 0.243262 0.026 Uiso 1 1 calc R U . . .
N4 N 0.40008(14) 0.0292(3) 0.29805(17) 0.0366(5) Uani 1 1 d . . . . .
N5 N 0.49683(11) 0.5808(2) 0.56409(17) 0.0292(4) Uani 1 1 d . . . . .
N6 N 0.37797(12) 0.3145(2) 0.77681(15) 0.0300(5) Uani 1 1 d . . . . .
N2 N 0.18901(10) 0.42518(19) 0.62058(13) 0.0194(4) Uani 1 1 d . . . . .
H2 H 0.145484 0.401358 0.652634 0.023 Uiso 1 1 calc R U . . .
C1 C 0.09078(14) 0.3067(3) 0.27205(18) 0.0285(5) Uani 1 1 d . . . . .
H1A H 0.042240 0.305523 0.236642 0.034 Uiso 1 1 calc R U . . .
C2 C 0.14678(13) 0.4140(3) 0.24755(17) 0.0258(5) Uani 1 1 d . . . . .
H2A H 0.137778 0.485292 0.195664 0.031 Uiso 1 1 calc R U . . .
C3 C 0.21613(13) 0.4123(2) 0.30213(16) 0.0203(4) Uani 1 1 d . . . . .
C4 C 0.23052(12) 0.3099(2) 0.37986(15) 0.0182(4) Uani 1 1 d . . . . .
C5 C 0.31116(11) 0.3427(2) 0.42336(15) 0.0167(4) Uani 1 1 d . . . . .
C6 C 0.30874(11) 0.4120(2) 0.53402(15) 0.0163(4) Uani 1 1 d . . . . .
C7 C 0.28048(11) 0.5713(2) 0.54045(14) 0.0168(4) Uani 1 1 d . . . . .
C8 C 0.20805(12) 0.5715(2) 0.58982(15) 0.0181(4) Uani 1 1 d . . . . .
C9 C 0.16398(12) 0.7003(2) 0.60179(16) 0.0220(4) Uani 1 1 d . . . . .
H9 H 0.114467 0.698684 0.634894 0.026 Uiso 1 1 calc R U . . .
C10 C 0.19518(13) 0.8318(2) 0.56338(18) 0.0242(4) Uani 1 1 d . . . . .
H10 H 0.166214 0.921869 0.570128 0.029 Uiso 1 1 calc R U . . .
C11 C 0.10430(13) 0.2009(3) 0.34731(19) 0.0270(5) Uani 1 1 d . . . . .
H11 H 0.065500 0.127728 0.361753 0.032 Uiso 1 1 calc R U . . .
C12 C 0.17477(13) 0.2020(2) 0.40164(16) 0.0220(4) Uani 1 1 d . . . . .
H12 H 0.184268 0.129804 0.452771 0.026 Uiso 1 1 calc R U . . .
C13 C 0.34274(12) 0.4612(2) 0.34723(15) 0.0189(4) Uani 1 1 d . . . . .
C14 C 0.36992(12) 0.2189(2) 0.43692(15) 0.0172(4) Uani 1 1 d . . . . .
C15 C 0.38526(12) 0.1132(2) 0.36074(16) 0.0222(4) Uani 1 1 d . . . . .
C16 C 0.41542(12) 0.2313(2) 0.52118(15) 0.0170(4) Uani 1 1 d . . . . .
C17 C 0.39062(11) 0.3699(2) 0.58184(15) 0.0170(4) Uani 1 1 d . . . . .
C18 C 0.45058(11) 0.4893(2) 0.57052(16) 0.0205(4) Uani 1 1 d . . . . .
C19 C 0.38387(12) 0.3385(2) 0.69257(16) 0.0201(4) Uani 1 1 d . . . . .
C20 C 0.24486(11) 0.3267(2) 0.59533(14) 0.0164(4) Uani 1 1 d . . . . .
C21 C 0.31108(13) 0.7047(2) 0.50261(17) 0.0208(4) Uani 1 1 d . . . . .
H21 H 0.360367 0.706528 0.468952 0.025 Uiso 1 1 calc R U . . .
C22 C 0.26756(13) 0.8348(2) 0.51543(17) 0.0242(5) Uani 1 1 d . . . . .
H22 H 0.287722 0.926848 0.491012 0.029 Uiso 1 1 calc R U . . .

loop_
_atom_site_aniso_label
_atom_site_aniso_U_11
_atom_site_aniso_U_22
_atom_site_aniso_U_33
_atom_site_aniso_U_23
_atom_site_aniso_U_13
_atom_site_aniso_U_12
O3 0.0292(8) 0.0218(7) 0.0232(8) 0.0045(6) 0.0024(7) 0.0014(6)
O4 0.0364(10) 0.0314(9) 0.0371(10) 0.0009(7) 0.0032(7) 0.0101(8)
O1 0.0246(8) 0.0235(8) 0.0248(8) 0.0064(7) 0.0048(6) -0.0029(6)
N3 0.0240(8) 0.0212(9) 0.0202(9) -0.0029(7) -0.0049(7) 0.0060(7)
O2 0.0250(7) 0.0155(6) 0.0182(7) 0.0045(5) 0.0008(6) -0.0018(5)
N1 0.0300(9) 0.0175(8) 0.0169(8) 0.0055(7) -0.0011(7) 0.0013(7)
N4 0.0438(12) 0.0363(12) 0.0295(11) -0.0115(10) -0.0110(9) 0.0121(10)
N5 0.0252(9) 0.0260(10) 0.0366(11) -0.0018(8) -0.0010(8) -0.0049(8)
N6 0.0323(11) 0.0371(11) 0.0208(10) -0.0005(8) -0.0009(8) 0.0027(9)
N2 0.0186(8) 0.0196(8) 0.0200(9) 0.0027(7) 0.0028(7) -0.0001(6)
C1 0.0250(11) 0.0343(13) 0.0262(12) -0.0071(9) -0.0089(9) 0.0053(9)
C2 0.0305(11) 0.0244(11) 0.0224(11) 0.0002(8) -0.0062(9) 0.0075(9)
C3 0.0260(10) 0.0172(9) 0.0176(9) -0.0010(8) -0.0007(8) 0.0041(8)
C4 0.0211(10) 0.0177(10) 0.0158(9) -0.0018(7) -0.0010(8) 0.0025(8)
C5 0.0203(10) 0.0151(9) 0.0146(9) 0.0016(7) 0.0003(8) -0.0009(7)
C6 0.0187(9) 0.0145(9) 0.0156(9) 0.0022(7) -0.0005(7) -0.0004(7)
C7 0.0195(9) 0.0148(9) 0.0161(9) 0.0004(7) -0.0016(8) 0.0010(7)
C8 0.0209(9) 0.0180(10) 0.0155(9) 0.0005(7) -0.0022(7) 0.0006(8)
C9 0.0220(9) 0.0225(10) 0.0215(10) 0.0003(8) -0.0004(8) 0.0049(8)
C10 0.0291(11) 0.0168(10) 0.0269(11) -0.0003(8) -0.0046(9) 0.0052(8)
C11 0.0251(11) 0.0275(11) 0.0285(11) -0.0063(9) -0.0009(9) -0.0036(9)
C12 0.0246(11) 0.0200(10) 0.0213(11) -0.0002(8) -0.0002(8) -0.0008(8)
C13 0.0252(10) 0.0164(9) 0.0151(9) 0.0030(7) 0.0018(8) 0.0011(8)
C14 0.0211(10) 0.0152(9) 0.0154(9) 0.0026(7) 0.0014(7) 0.0003(8)
C15 0.0251(10) 0.0217(10) 0.0198(10) 0.0004(8) -0.0058(8) 0.0033(8)
C16 0.0199(9) 0.0149(9) 0.0162(9) 0.0017(7) 0.0028(8) -0.0014(7)
C17 0.0192(9) 0.0154(9) 0.0164(9) 0.0008(7) -0.0009(7) 0.0003(7)
C18 0.0207(10) 0.0193(10) 0.0217(10) -0.0024(8) -0.0011(8) 0.0020(8)
C19 0.0206(10) 0.0197(10) 0.0201(11) -0.0027(8) -0.0025(8) 0.0022(8)
C20 0.0205(9) 0.0168(9) 0.0120(9) 0.0011(7) -0.0015(7) -0.0031(7)
C21 0.0226(10) 0.0163(10) 0.0234(10) 0.0024(8) 0.0001(8) -0.0010(8)
C22 0.0300(11) 0.0159(10) 0.0268(11) 0.0041(8) -0.0017(9) 0.0002(8)

loop_
_atom_type_symbol
_atom_type_description
_atom_type_scat_dispersion_real
_atom_type_scat_dispersion_imag
_atom_type_scat_source
C C 0.0033 0.0016 'International Tables Vol C Tables 4.2.6.8 and 6.1.1.4'
H H 0.0000 0.0000 'International Tables Vol C Tables 4.2.6.8 and 6.1.1.4'
N N 0.0061 0.0033 'International Tables Vol C Tables 4.2.6.8 and 6.1.1.4'
O O 0.0106 0.0060 'International Tables Vol C Tables 4.2.6.8 and 6.1.1.4'

loop_
_geom_angle_atom_site_label_1
_geom_angle_atom_site_label_2
_geom_angle_atom_site_label_3
_geom_angle
_geom_angle_site_symmetry_1
_geom_angle_site_symmetry_3
_geom_angle_publ_flag
H3C O3 H3D 104.5 . . ?
H4A O4 H4B 104.4 . . ?
H3A N3 H3B 120.0 . . ?
C16 N3 H3A 120.0 . . ?
C16 N3 H3B 120.0 . . ?
C3 N1 H1 124.2 . . ?
C13 N1 H1 124.2 . . ?
C13 N1 C3 111.53(17) . . ?
C8 N2 H2 123.9 . . ?
C20 N2 H2 123.9 . . ?
C20 N2 C8 112.16(16) . . ?
C2 C1 H1A 119.2 . . ?
C2 C1 C11 121.5(2) . . ?
C11 C1 H1A 119.2 . . ?
C1 C2 H2A 121.5 . . ?
C3 C2 C1 117.1(2) . . ?
C3 C2 H2A 121.5 . . ?
C2 C3 N1 127.4(2) . . ?
C2 C3 C4 122.7(2) . . ?
C4 C3 N1 109.87(18) . . ?
C3 C4 C5 108.03(18) . . ?
C12 C4 C3 119.37(19) . . ?
C12 C4 C5 132.58(19) . . ?
C4 C5 C6 113.66(16) . . ?
C4 C5 C13 101.49(16) . . ?
C13 C5 C6 109.76(16) . . ?
C14 C5 C4 120.24(17) . . ?
C14 C5 C6 101.25(15) . . ?
C14 C5 C13 110.48(16) . . ?
C7 C6 C5 115.42(16) . . ?
C7 C6 C17 119.03(17) . . ?
C7 C6 C20 102.24(16) . . ?
C17 C6 C5 104.67(15) . . ?
C20 C6 C5 107.83(15) . . ?
C20 C6 C17 106.94(15) . . ?
C8 C7 C6 108.04(18) . . ?
C8 C7 C21 119.74(18) . . ?
C21 C7 C6 132.11(18) . . ?
C7 C8 N2 109.67(17) . . ?
C9 C8 N2 128.08(19) . . ?
C9 C8 C7 122.23(19) . . ?
C8 C9 H9 121.4 . . ?
C8 C9 C10 117.25(19) . . ?
C10 C9 H9 121.4 . . ?
C9 C10 H10 119.2 . . ?
C22 C10 C9 121.6(2) . . ?
C22 C10 H10 119.2 . . ?
C1 C11 H11 119.9 . . ?
C1 C11 C12 120.2(2) . . ?
C12 C11 H11 119.9 . . ?
C4 C12 C11 119.1(2) . . ?
C4 C12 H12 120.5 . . ?
C11 C12 H12 120.5 . . ?
O1 C13 N1 127.92(19) . . ?
O1 C13 C5 124.00(18) . . ?
N1 C13 C5 108.08(17) . . ?
C15 C14 C5 122.29(18) . . ?
C16 C14 C5 114.56(18) . . ?
C16 C14 C15 122.37(19) . . ?
N4 C15 C14 177.8(2) . . ?
N3 C16 C14 130.3(2) . . ?
N3 C16 C17 120.06(18) . . ?
C14 C16 C17 109.67(17) . . ?
C16 C17 C6 103.08(15) . . ?
C18 C17 C6 113.26(16) . . ?
C18 C17 C16 109.89(16) . . ?
C18 C17 C19 106.67(16) . . ?
C19 C17 C6 111.71(16) . . ?
C19 C17 C16 112.33(17) . . ?
N5 C18 C17 178.5(2) . . ?
N6 C19 C17 179.4(2) . . ?
O2 C20 N2 127.56(18) . . ?
O2 C20 C6 124.81(18) . . ?
N2 C20 C6 107.61(16) . . ?
C7 C21 H21 120.8 . . ?
C22 C21 C7 118.34(19) . . ?
C22 C21 H21 120.8 . . ?
C10 C22 C21 120.8(2) . . ?
C10 C22 H22 119.6 . . ?
C21 C22 H22 119.6 . . ?

loop_
_geom_bond_atom_site_label_1
_geom_bond_atom_site_label_2
_geom_bond_distance
_geom_bond_site_symmetry_2
_geom_bond_publ_flag
O3 H3C 0.8699 . ?
O3 H3D 0.8696 . ?
O4 H4A 0.8705 . ?
O4 H4B 0.8703 . ?
O1 C13 1.225(3) . ?
N3 H3A 0.8800 . ?
N3 H3B 0.8800 . ?
N3 C16 1.331(3) . ?
O2 C20 1.226(2) . ?
N1 H1 0.8800 . ?
N1 C3 1.411(3) . ?
N1 C13 1.345(3) . ?
N4 C15 1.148(3) . ?
N5 C18 1.140(3) . ?
N6 C19 1.139(3) . ?
N2 H2 0.8800 . ?
N2 C8 1.411(3) . ?
N2 C20 1.339(3) . ?
C1 H1A 0.9500 . ?
C1 C2 1.393(3) . ?
C1 C11 1.394(3) . ?
C2 H2A 0.9500 . ?
C2 C3 1.384(3) . ?
C3 C4 1.400(3) . ?
C4 C5 1.517(3) . ?
C4 C12 1.385(3) . ?
C5 C6 1.590(3) . ?
C5 C13 1.559(3) . ?
C5 C14 1.505(3) . ?
C6 C7 1.509(3) . ?
C6 C17 1.576(3) . ?
C6 C20 1.557(3) . ?
C7 C8 1.395(3) . ?
C7 C21 1.397(3) . ?
C8 C9 1.386(3) . ?
C9 H9 0.9500 . ?
C9 C10 1.389(3) . ?
C10 H10 0.9500 . ?
C10 C22 1.386(3) . ?
C11 H11 0.9500 . ?
C11 C12 1.399(3) . ?
C12 H12 0.9500 . ?
C14 C15 1.407(3) . ?
C14 C16 1.362(3) . ?
C16 C17 1.538(3) . ?
C17 C18 1.486(3) . ?
C17 C19 1.496(3) . ?
C21 H21 0.9500 . ?
C21 C22 1.392(3) . ?
C22 H22 0.9500 . ?

loop_
_geom_torsion_atom_site_label_1
_geom_torsion_atom_site_label_2
_geom_torsion_atom_site_label_3
_geom_torsion_atom_site_label_4
_geom_torsion
_geom_torsion_site_symmetry_1
_geom_torsion_site_symmetry_2
_geom_torsion_site_symmetry_3
_geom_torsion_site_symmetry_4
_geom_torsion_publ_flag
N3 C16 C17 C6 -166.57(18) . . . . ?
N3 C16 C17 C18 72.4(2) . . . . ?
N3 C16 C17 C19 -46.2(3) . . . . ?
N1 C3 C4 C5 4.0(2) . . . . ?
N1 C3 C4 C12 -174.67(18) . . . . ?
N2 C8 C9 C10 -179.1(2) . . . . ?
C1 C2 C3 N1 175.5(2) . . . . ?
C1 C2 C3 C4 -0.9(3) . . . . ?
C1 C11 C12 C4 0.3(3) . . . . ?
C2 C1 C11 C12 1.1(3) . . . . ?
C2 C3 C4 C5 -179.06(19) . . . . ?
C2 C3 C4 C12 2.2(3) . . . . ?
C3 N1 C13 O1 171.8(2) . . . . ?
C3 N1 C13 C5 -8.3(2) . . . . ?
C3 C4 C5 C6 109.56(19) . . . . ?
C3 C4 C5 C13 -8.2(2) . . . . ?
C3 C4 C5 C14 -130.32(19) . . . . ?
C3 C4 C12 C11 -1.9(3) . . . . ?
C4 C5 C6 C7 -72.0(2) . . . . ?
C4 C5 C6 C17 155.17(16) . . . . ?
C4 C5 C6 C20 41.5(2) . . . . ?
C4 C5 C13 O1 -170.2(2) . . . . ?
C4 C5 C13 N1 10.0(2) . . . . ?
C4 C5 C14 C15 46.4(3) . . . . ?
C4 C5 C14 C16 -143.48(19) . . . . ?
C5 C4 C12 C11 179.8(2) . . . . ?
C5 C6 C7 C8 111.98(19) . . . . ?
C5 C6 C7 C21 -64.0(3) . . . . ?
C5 C6 C17 C16 -24.17(19) . . . . ?
C5 C6 C17 C18 94.53(18) . . . . ?
C5 C6 C17 C19 -144.99(17) . . . . ?
C5 C6 C20 O2 64.2(2) . . . . ?
C5 C6 C20 N2 -117.02(17) . . . . ?
C5 C14 C16 N3 -176.8(2) . . . . ?
C5 C14 C16 C17 2.1(2) . . . . ?
C6 C5 C13 O1 69.3(3) . . . . ?
C6 C5 C13 N1 -110.59(18) . . . . ?
C6 C5 C14 C15 172.56(19) . . . . ?
C6 C5 C14 C16 -17.4(2) . . . . ?
C6 C7 C8 N2 3.0(2) . . . . ?
C6 C7 C8 C9 -175.61(19) . . . . ?
C6 C7 C21 C22 175.4(2) . . . . ?
C7 C6 C17 C16 -154.92(17) . . . . ?
C7 C6 C17 C18 -36.2(3) . . . . ?
C7 C6 C17 C19 84.3(2) . . . . ?
C7 C6 C20 O2 -173.75(18) . . . . ?
C7 C6 C20 N2 5.1(2) . . . . ?
C7 C8 C9 C10 -0.7(3) . . . . ?
C7 C21 C22 C10 -0.8(3) . . . . ?
C8 N2 C20 O2 175.16(19) . . . . ?
C8 N2 C20 C6 -3.6(2) . . . . ?
C8 C7 C21 C22 -0.2(3) . . . . ?
C8 C9 C10 C22 -0.3(3) . . . . ?
C9 C10 C22 C21 1.1(3) . . . . ?
C11 C1 C2 C3 -0.8(3) . . . . ?
C12 C4 C5 C6 -72.0(3) . . . . ?
C12 C4 C5 C13 170.3(2) . . . . ?
C12 C4 C5 C14 48.1(3) . . . . ?
C13 N1 C3 C2 -173.9(2) . . . . ?
C13 N1 C3 C4 2.9(2) . . . . ?
C13 C5 C6 C7 40.9(2) . . . . ?
C13 C5 C6 C17 -91.97(18) . . . . ?
C13 C5 C6 C20 154.41(16) . . . . ?
C13 C5 C14 C15 -71.2(2) . . . . ?
C13 C5 C14 C16 98.9(2) . . . . ?
C14 C5 C6 C7 157.63(17) . . . . ?
C14 C5 C6 C17 24.80(18) . . . . ?
C14 C5 C6 C20 -88.82(18) . . . . ?
C14 C5 C13 O1 -41.5(3) . . . . ?
C14 C5 C13 N1 138.60(17) . . . . ?
C14 C16 C17 C6 14.5(2) . . . . ?
C14 C16 C17 C18 -106.55(19) . . . . ?
C14 C16 C17 C19 134.86(18) . . . . ?
C15 C14 C16 N3 -6.7(4) . . . . ?
C15 C14 C16 C17 172.13(19) . . . . ?
C17 C6 C7 C8 -122.25(19) . . . . ?
C17 C6 C7 C21 61.8(3) . . . . ?
C17 C6 C20 O2 -47.9(2) . . . . ?
C17 C6 C20 N2 130.89(16) . . . . ?
C20 N2 C8 C7 0.5(2) . . . . ?
C20 N2 C8 C9 179.0(2) . . . . ?
C20 C6 C7 C8 -4.8(2) . . . . ?
C20 C6 C7 C21 179.2(2) . . . . ?
C20 C6 C17 C16 90.08(17) . . . . ?
C20 C6 C17 C18 -151.22(17) . . . . ?
C20 C6 C17 C19 -30.7(2) . . . . ?
C21 C7 C8 N2 179.58(18) . . . . ?
C21 C7 C8 C9 1.0(3) . . . . ?

loop_
_publcif_info_exptl_table_extra_item
sin_theta_over_lambda_max

loop_
_publcif_info_exptl_table_header_item
?
